data_7041245
loop_
_publ_author_name
'Bhat, Sajad A.'
'Pandey, Madhusudan K.'
'Mague, Joel T.'
'Balakrishna, Maravanji S.'

_publ_section_title
;
 Coordination of bis(azol-1-yl)methane-based bisphosphines towards Ru(II),
 Rh(I), Pd(II) and Pt(II): synthesis, structural and catalytic studies.
;
_journal_issue 1
_journal_name_full 'Dalton transactions (Cambridge, England : 2003)'
_journal_page_first 227
_journal_page_last 241
_journal_paper_doi 10.1039/c6dt04094b
_journal_volume 46
_journal_year 2016
_chemical_formula_moiety 'C37 H36 N4 P2 Pd2, 2(B F4), C H2 Cl2'
_chemical_formula_sum 'C38 H38 B2 Cl2 F8 N4 P2 Pd2'
_chemical_formula_weight 1069.98
_chemical_name_systematic
;
 ?
;
_space_group_crystal_system monoclinic
_space_group_IT_number 14
_space_group_name_Hall '-P 2yn'
_space_group_name_H-M_alt 'P 1 21/n 1'
_symmetry_space_group_name_Hall '-P 2yn'
_symmetry_space_group_name_H-M 'P 1 21/n 1'
_atom_sites_solution_hydrogens geom
_atom_sites_solution_primary direct
_atom_sites_solution_secondary difmap
_audit_creation_method SHELXL-2014
_audit_update_record
;
2016-10-23 deposited with the CCDC.
2016-11-23 downloaded from the CCDC.
;
_cell_angle_alpha 90
_cell_angle_beta 102.2500(7)
_cell_angle_gamma 90
_cell_formula_units_Z 4
_cell_length_a 11.1418(5)
_cell_length_b 31.8019(15)
_cell_length_c 11.9253(6)
_cell_measurement_reflns_used 9707
_cell_measurement_temperature 150(2)
_cell_measurement_theta_max 29.118
_cell_measurement_theta_min 2.362
_cell_volume 4129.3(3)
_computing_cell_refinement '<i>SAINT</i> (Bruker, 2013)'
_computing_data_collection '<i>APEX2</i> (Bruker, 2013)'
_computing_data_reduction '<i>SAINT</i> (Bruker, 2013)'
_computing_molecular_graphics '<i>DIAMOND</i> (Brandenburg & Putz, 2012)'
_computing_publication_material '<i>SHELXTL</i> (Sheldrick, 2008)'
_computing_structure_refinement '<i>SHELXL-2014</i> (Sheldrick, 2008)'
_computing_structure_solution '<i>SHELXT</i> (Bruker, 2013)'
_diffrn_ambient_temperature 150(2)
_diffrn_detector_area_resol_mean 8.3660
_diffrn_measured_fraction_theta_full 0.999
_diffrn_measured_fraction_theta_max 0.983
_diffrn_measurement_device_type 'Bruker Smart APEX CCD'
_diffrn_measurement_method '\f and \w scans'
_diffrn_radiation_monochromator graphite
_diffrn_radiation_type MoK\a
_diffrn_radiation_wavelength 0.71073
_diffrn_reflns_av_R_equivalents 0.0576
_diffrn_reflns_av_unetI/netI 0.0378
_diffrn_reflns_Laue_measured_fraction_full 0.999
_diffrn_reflns_Laue_measured_fraction_max 0.983
_diffrn_reflns_limit_h_max 15
_diffrn_reflns_limit_h_min -15
_diffrn_reflns_limit_k_max 43
_diffrn_reflns_limit_k_min -42
_diffrn_reflns_limit_l_max 16
_diffrn_reflns_limit_l_min -16
_diffrn_reflns_number 76153
_diffrn_reflns_point_group_measured_fraction_full 0.999
_diffrn_reflns_point_group_measured_fraction_max 0.983
_diffrn_reflns_theta_full 28.500
_diffrn_reflns_theta_max 29.161
_diffrn_reflns_theta_min 1.861
_diffrn_source 'fine-focus sealed tube'
_exptl_absorpt_coefficient_mu 1.149
_exptl_absorpt_correction_T_max 0.92
_exptl_absorpt_correction_T_min 0.70
_exptl_absorpt_correction_type numerical
_exptl_absorpt_process_details '<i>SADABS</i> (Bruker, 2013)'
_exptl_crystal_colour 'pale gold'
_exptl_crystal_density_diffrn 1.721
_exptl_crystal_density_method 'not measured'
_exptl_crystal_description plate
_exptl_crystal_F_000 2128
_exptl_crystal_size_max 0.160
_exptl_crystal_size_mid 0.140
_exptl_crystal_size_min 0.070
_exptl_transmission_factor_max 0.794
_exptl_transmission_factor_min 0.602
_refine_diff_density_max 1.436
_refine_diff_density_min -1.148
_refine_diff_density_rms 0.105
_refine_ls_extinction_method none
_refine_ls_goodness_of_fit_ref 1.021
_refine_ls_hydrogen_treatment constr
_refine_ls_matrix_type full
_refine_ls_number_parameters 553
_refine_ls_number_reflns 10965
_refine_ls_number_restraints 99
_refine_ls_restrained_S_all 1.042
_refine_ls_R_factor_all 0.0477
_refine_ls_R_factor_gt 0.0364
_refine_ls_shift/su_max 0.005
_refine_ls_shift/su_mean 0.000
_refine_ls_structure_factor_coef Fsqd
_refine_ls_weighting_details 'w=1/[\s^2^(Fo^2^)+(0.0337P)^2^+8.6289P] where P=(Fo^2^+2Fc^2^)/3'
_refine_ls_weighting_scheme calc
_refine_ls_wR_factor_gt 0.0825
_refine_ls_wR_factor_ref 0.0897
_reflns_Friedel_coverage 0.000
_reflns_number_gt 9158
_reflns_number_total 10965
_reflns_threshold_expression 'I > 2\s(I)'
_cod_data_source_file c6dt04094b2.cif
_cod_data_source_block compound23_MSB695_0m_a
_cod_depositor_comments 'Adding full bibliography for 7041235--7041247.cif.'
_cod_database_code 7041245
_shelx_space_group_comment
;
The symmetry employed for this shelxl refinement is uniquely defined
by the following loop, which should always be used as a source of
symmetry information in preference to the above space-group names.
They are only intended as comments.
;
_shelx_estimated_absorpt_t_min 0.838
_shelx_estimated_absorpt_t_max 0.924
_shelxl_version_number 2014-3

loop_
_space_group_symop_operation_xyz
'x, y, z'
'-x+1/2, y+1/2, -z+1/2'
'-x, -y, -z'
'x-1/2, -y-1/2, z-1/2'

loop_
_atom_site_label
_atom_site_type_symbol
_atom_site_fract_x
_atom_site_fract_y
_atom_site_fract_z
_atom_site_U_iso_or_equiv
_atom_site_adp_type
_atom_site_occupancy
_atom_site_site_symmetry_order
_atom_site_calc_flag
_atom_site_refinement_flags_posn
_atom_site_refinement_flags_adp
_atom_site_refinement_flags_occupancy
_atom_site_disorder_assembly
_atom_site_disorder_group
Pd1 Pd 0.65473(2) 0.61622(2) 0.11590(2) 0.01583(5) Uani 1 1 d D . . . .
Pd2 Pd 0.31348(2) 0.70824(2) 0.42554(2) 0.01716(6) Uani 1 1 d D . . . .
P1 P 0.52415(6) 0.57378(2) 0.18969(6) 0.01614(13) Uani 1 1 d . . . . .
P2 P 0.44121(6) 0.75279(2) 0.34995(6) 0.01602(13) Uani 1 1 d . . . . .
N1 N 0.4203(2) 0.63791(7) 0.29379(18) 0.0154(4) Uani 1 1 d . . . . .
N2 N 0.3910(2) 0.65102(7) 0.39301(19) 0.0179(4) Uani 1 1 d . . . . .
N3 N 0.5381(2) 0.69103(7) 0.22844(19) 0.0146(4) Uani 1 1 d . . . . .
N4 N 0.6435(2) 0.67341(7) 0.20905(19) 0.0159(4) Uani 1 1 d . . . . .
C1 C 0.3778(2) 0.55765(8) 0.1010(2) 0.0189(5) Uani 1 1 d . . . . .
C2 C 0.3616(3) 0.55755(9) -0.0180(3) 0.0243(6) Uani 1 1 d . . . . .
H2 H 0.4258 0.5668 -0.0532 0.029 Uiso 1 1 calc R U . . .
C3 C 0.2508(3) 0.54378(10) -0.0852(3) 0.0305(7) Uani 1 1 d . . . . .
H3 H 0.2397 0.5435 -0.1664 0.037 Uiso 1 1 calc R U . . .
C4 C 0.1573(3) 0.53053(10) -0.0343(3) 0.0309(7) Uani 1 1 d . . . . .
H4 H 0.0826 0.5206 -0.0806 0.037 Uiso 1 1 calc R U . . .
C5 C 0.1715(3) 0.53161(10) 0.0837(3) 0.0299(7) Uani 1 1 d . . . . .
H5 H 0.1062 0.5230 0.1183 0.036 Uiso 1 1 calc R U . . .
C6 C 0.2813(3) 0.54530(9) 0.1514(3) 0.0245(6) Uani 1 1 d . . . . .
H6 H 0.2909 0.5463 0.2324 0.029 Uiso 1 1 calc R U . . .
C7 C 0.5969(2) 0.52703(8) 0.2607(2) 0.0181(5) Uani 1 1 d . . . . .
C8 C 0.5363(3) 0.48853(9) 0.2565(2) 0.0220(6) Uani 1 1 d . . . . .
H8 H 0.4546 0.4858 0.2132 0.026 Uiso 1 1 calc R U . . .
C9 C 0.5952(3) 0.45423(10) 0.3154(3) 0.0288(7) Uani 1 1 d . . . . .
H9 H 0.5542 0.4279 0.3117 0.035 Uiso 1 1 calc R U . . .
C10 C 0.7139(3) 0.45819(10) 0.3799(3) 0.0295(7) Uani 1 1 d . . . . .
H10 H 0.7533 0.4348 0.4216 0.035 Uiso 1 1 calc R U . . .
C11 C 0.7751(3) 0.49614(10) 0.3835(3) 0.0275(6) Uani 1 1 d . . . . .
H11 H 0.8566 0.4987 0.4273 0.033 Uiso 1 1 calc R U . . .
C12 C 0.7175(3) 0.53048(9) 0.3231(3) 0.0243(6) Uani 1 1 d . . . . .
H12 H 0.7602 0.5564 0.3244 0.029 Uiso 1 1 calc R U . . .
C13 C 0.4730(2) 0.59898(8) 0.3075(2) 0.0177(5) Uani 1 1 d . . . . .
C14 C 0.4737(3) 0.58627(9) 0.4178(2) 0.0226(6) Uani 1 1 d . . . . .
H14 H 0.5032 0.5604 0.4529 0.027 Uiso 1 1 calc R U . . .
C15 C 0.4215(3) 0.61964(9) 0.4671(2) 0.0230(6) Uani 1 1 d . . . . .
H15 H 0.4094 0.6199 0.5436 0.028 Uiso 1 1 calc R U . . .
C16 C 0.4243(2) 0.66773(8) 0.2025(2) 0.0152(5) Uani 1 1 d . . . . .
H16A H 0.4178 0.6525 0.1289 0.018 Uiso 1 1 calc R U . . .
H16B H 0.3541 0.6874 0.1942 0.018 Uiso 1 1 calc R U . . .
C17 C 0.7338(2) 0.69810(9) 0.2630(2) 0.0192(5) Uani 1 1 d . . . . .
H17 H 0.8183 0.6939 0.2633 0.023 Uiso 1 1 calc R U . . .
C18 C 0.6881(2) 0.73128(9) 0.3196(2) 0.0190(5) Uani 1 1 d . . . . .
H18 H 0.7340 0.7531 0.3636 0.023 Uiso 1 1 calc R U . . .
C19 C 0.5626(2) 0.72557(8) 0.2977(2) 0.0157(5) Uani 1 1 d . . . . .
C20 C 0.3674(2) 0.78507(8) 0.2294(2) 0.0182(5) Uani 1 1 d . . . . .
C21 C 0.4288(3) 0.79857(11) 0.1456(3) 0.0295(7) Uani 1 1 d . . . . .
H21 H 0.5104 0.7894 0.1478 0.035 Uiso 1 1 calc R U . . .
C22 C 0.3713(3) 0.82530(12) 0.0588(3) 0.0350(8) Uani 1 1 d . . . . .
H22 H 0.4136 0.8343 0.0018 0.042 Uiso 1 1 calc R U . . .
C23 C 0.2522(3) 0.83892(11) 0.0550(3) 0.0315(7) Uani 1 1 d . . . . .
H23 H 0.2132 0.8574 -0.0042 0.038 Uiso 1 1 calc R U . . .
C24 C 0.1908(3) 0.82551(11) 0.1375(3) 0.0341(7) Uani 1 1 d . . . . .
H24 H 0.1093 0.8348 0.1350 0.041 Uiso 1 1 calc R U . . .
C25 C 0.2477(3) 0.79858(10) 0.2239(3) 0.0277(6) Uani 1 1 d . . . . .
H25 H 0.2045 0.7893 0.2800 0.033 Uiso 1 1 calc R U . . .
C26 C 0.5250(2) 0.78855(8) 0.4565(2) 0.0179(5) Uani 1 1 d . . . . .
C27 C 0.5318(3) 0.77945(10) 0.5723(2) 0.0232(6) Uani 1 1 d . . . . .
H27 H 0.5015 0.7534 0.5939 0.028 Uiso 1 1 calc R U . . .
C28 C 0.5827(3) 0.80852(11) 0.6557(3) 0.0311(7) Uani 1 1 d . . . . .
H28 H 0.5862 0.8025 0.7344 0.037 Uiso 1 1 calc R U . . .
C29 C 0.6284(3) 0.84630(10) 0.6248(3) 0.0297(7) Uani 1 1 d . . . . .
H29 H 0.6608 0.8665 0.6819 0.036 Uiso 1 1 calc R U . . .
C30 C 0.6267(3) 0.85458(10) 0.5118(3) 0.0296(7) Uani 1 1 d . . . . .
H30 H 0.6612 0.8800 0.4913 0.036 Uiso 1 1 calc R U . . .
C31 C 0.5749(3) 0.82606(9) 0.4265(3) 0.0237(6) Uani 1 1 d . . . . .
H31 H 0.5736 0.8321 0.3483 0.028 Uiso 1 1 calc R U . . .
C32 C 0.6888(8) 0.5702(3) -0.0027(7) 0.0276(17) Uani 0.566(6) 1 d D . P A 1
H32A H 0.6164 0.5844 -0.0403 0.033 Uiso 0.566(6) 1 calc R U P A 1
H32B H 0.6874 0.5407 0.0089 0.033 Uiso 0.566(6) 1 calc R U P A 1
C33 C 0.7975(5) 0.59281(17) 0.0355(5) 0.0278(9) Uani 0.566(6) 1 d D . P A 1
H33 H 0.8711 0.5794 0.0733 0.033 Uiso 0.566(6) 1 calc R U P A 1
C34 C 0.7925(10) 0.6358(4) 0.0155(10) 0.026(2) Uani 0.566(6) 1 d D . P A 1
H34A H 0.7177 0.6485 -0.0225 0.032 Uiso 0.566(6) 1 calc R U P A 1
H34B H 0.8639 0.6526 0.0398 0.032 Uiso 0.566(6) 1 calc R U P A 1
C32A C 0.7179(12) 0.5646(3) 0.0331(9) 0.0276(17) Uani 0.434(6) 1 d D . P A 2
H32C H 0.7507 0.5612 0.1129 0.033 Uiso 0.434(6) 1 calc R U P A 2
H32D H 0.6685 0.5430 -0.0085 0.033 Uiso 0.434(6) 1 calc R U P A 2
C33A C 0.7426(7) 0.6015(2) -0.0237(7) 0.0278(9) Uani 0.434(6) 1 d D . P A 2
H33A H 0.7104 0.6052 -0.1034 0.033 Uiso 0.434(6) 1 calc R U P A 2
C34A C 0.8152(13) 0.6322(5) 0.0401(15) 0.026(2) Uani 0.434(6) 1 d D . P A 2
H34C H 0.8468 0.6281 0.1198 0.032 Uiso 0.434(6) 1 calc R U P A 2
H34D H 0.8332 0.6574 0.0040 0.032 Uiso 0.434(6) 1 calc R U P A 2
C35 C 0.1788(18) 0.6806(3) 0.5138(18) 0.0288(12) Uani 0.619(6) 1 d D . P B 1
H35A H 0.2599 0.6760 0.5563 0.035 Uiso 0.619(6) 1 calc R U P B 1
H35B H 0.1233 0.6577 0.4959 0.035 Uiso 0.619(6) 1 calc R U P B 1
C36 C 0.1418(4) 0.72028(16) 0.4782(4) 0.0262(9) Uani 0.619(6) 1 d D . P B 1
H36 H 0.0602 0.7241 0.4357 0.031 Uiso 0.619(6) 1 calc R U P B 1
C37 C 0.2164(18) 0.7545(3) 0.5007(17) 0.0373(19) Uani 0.619(6) 1 d D . P B 1
H37A H 0.2983 0.7514 0.5431 0.045 Uiso 0.619(6) 1 calc R U P B 1
H37B H 0.1865 0.7815 0.4742 0.045 Uiso 0.619(6) 1 calc R U P B 1
C35A C 0.186(3) 0.6768(5) 0.516(3) 0.0288(12) Uani 0.381(6) 1 d D . P B 2
H35C H 0.1615 0.6720 0.4358 0.035 Uiso 0.381(6) 1 calc R U P B 2
H35D H 0.1934 0.6539 0.5680 0.035 Uiso 0.381(6) 1 calc R U P B 2
C36A C 0.2098(7) 0.7166(3) 0.5564(7) 0.0262(9) Uani 0.381(6) 1 d D . P B 2
H36A H 0.2338 0.7198 0.6373 0.031 Uiso 0.381(6) 1 calc R U P B 2
C37A C 0.203(3) 0.7523(5) 0.492(3) 0.0373(19) Uani 0.381(6) 1 d D . P B 2
H37C H 0.1791 0.7507 0.4111 0.045 Uiso 0.381(6) 1 calc R U P B 2
H37D H 0.2214 0.7787 0.5289 0.045 Uiso 0.381(6) 1 calc R U P B 2
B1 B 0.0257(3) 0.58175(13) 0.3474(3) 0.0303(8) Uani 1 1 d . . . . .
F1 F 0.14817(19) 0.59196(7) 0.35614(19) 0.0439(5) Uani 1 1 d . . . . .
F2 F -0.0100(2) 0.55189(9) 0.2634(2) 0.0612(7) Uani 1 1 d . . . . .
F3 F 0.0088(2) 0.56644(10) 0.4511(2) 0.0660(8) Uani 1 1 d . . . . .
F4 F -0.0455(2) 0.61729(8) 0.3196(2) 0.0629(7) Uani 1 1 d . . . . .
B2 B 0.4296(3) 0.67776(14) 0.8300(3) 0.0368(9) Uani 1 1 d D . . . .
F5 F 0.5035(6) 0.64735(16) 0.8041(6) 0.120(3) Uani 0.702(4) 1 d D . P C 1
F6 F 0.3106(4) 0.66573(16) 0.7894(4) 0.0876(16) Uani 0.702(4) 1 d D . P C 1
F7 F 0.4433(6) 0.68019(18) 0.9462(3) 0.1012(18) Uani 0.702(4) 1 d D . P C 1
F5A F 0.3902(11) 0.6524(3) 0.7390(9) 0.120(3) Uani 0.298(4) 1 d D . P C 2
F6A F 0.3588(8) 0.6813(3) 0.9032(9) 0.0876(16) Uani 0.298(4) 1 d D . P C 2
F7A F 0.5462(9) 0.6655(4) 0.8834(8) 0.1012(18) Uani 0.298(4) 1 d D . P C 2
F8 F 0.4507(2) 0.71637(8) 0.7840(2) 0.0597(7) Uani 1 1 d D . . . .
C38 C 0.8762(4) 0.55197(15) 0.6551(4) 0.0494(10) Uani 1 1 d . . . . .
H38A H 0.9181 0.5244 0.6667 0.059 Uiso 1 1 calc R U . . .
H38B H 0.8875 0.5636 0.5811 0.059 Uiso 1 1 calc R U . . .
Cl1 Cl 0.71896(10) 0.54524(4) 0.65082(11) 0.0621(3) Uani 1 1 d . . . . .
Cl2 Cl 0.94156(14) 0.58607(4) 0.76662(12) 0.0806(4) Uani 1 1 d . . . . .

loop_
_atom_site_aniso_label
_atom_site_aniso_U_11
_atom_site_aniso_U_22
_atom_site_aniso_U_33
_atom_site_aniso_U_23
_atom_site_aniso_U_13
_atom_site_aniso_U_12
Pd1 0.01634(10) 0.01398(9) 0.01908(10) -0.00106(7) 0.00808(7) -0.00084(7)
Pd2 0.01767(10) 0.01865(10) 0.01770(10) -0.00284(7) 0.00948(8) -0.00239(8)
P1 0.0172(3) 0.0134(3) 0.0191(3) -0.0010(2) 0.0069(3) -0.0014(2)
P2 0.0168(3) 0.0158(3) 0.0174(3) -0.0024(2) 0.0079(2) -0.0009(2)
N1 0.0159(10) 0.0176(10) 0.0145(10) -0.0001(8) 0.0074(8) -0.0027(8)
N2 0.0197(11) 0.0188(11) 0.0172(11) -0.0013(8) 0.0087(9) -0.0017(9)
N3 0.0144(10) 0.0139(10) 0.0171(10) -0.0016(8) 0.0071(8) -0.0002(8)
N4 0.0146(10) 0.0160(10) 0.0188(11) 0.0001(8) 0.0076(8) 0.0004(8)
C1 0.0199(13) 0.0137(11) 0.0229(14) 0.0001(10) 0.0044(10) 0.0002(10)
C2 0.0242(14) 0.0246(14) 0.0250(15) -0.0037(11) 0.0069(11) 0.0034(11)
C3 0.0335(17) 0.0310(16) 0.0251(16) -0.0044(12) 0.0022(13) 0.0033(13)
C4 0.0241(15) 0.0257(15) 0.0389(18) -0.0034(13) -0.0023(13) -0.0005(12)
C5 0.0216(14) 0.0263(15) 0.0415(19) 0.0041(13) 0.0057(13) -0.0038(12)
C6 0.0244(14) 0.0231(14) 0.0269(15) 0.0013(11) 0.0073(12) -0.0029(11)
C7 0.0209(13) 0.0175(12) 0.0180(13) 0.0003(10) 0.0087(10) 0.0011(10)
C8 0.0212(13) 0.0213(13) 0.0235(14) 0.0026(11) 0.0047(11) -0.0019(11)
C9 0.0307(16) 0.0214(14) 0.0341(17) 0.0085(12) 0.0066(13) -0.0014(12)
C10 0.0334(17) 0.0292(15) 0.0258(15) 0.0116(12) 0.0060(13) 0.0053(13)
C11 0.0226(14) 0.0337(16) 0.0244(15) -0.0007(12) 0.0006(11) 0.0039(12)
C12 0.0207(13) 0.0226(14) 0.0292(15) -0.0028(11) 0.0046(11) -0.0024(11)
C13 0.0174(12) 0.0155(12) 0.0208(13) -0.0003(10) 0.0055(10) -0.0026(10)
C14 0.0270(14) 0.0205(13) 0.0215(14) 0.0025(11) 0.0077(11) -0.0010(11)
C15 0.0289(15) 0.0236(14) 0.0190(14) 0.0015(11) 0.0110(11) -0.0021(12)
C16 0.0152(12) 0.0153(11) 0.0158(12) 0.0004(9) 0.0052(9) -0.0018(9)
C17 0.0156(12) 0.0225(13) 0.0203(13) -0.0009(10) 0.0058(10) -0.0011(10)
C18 0.0174(12) 0.0205(13) 0.0202(13) -0.0039(10) 0.0063(10) -0.0044(10)
C19 0.0174(12) 0.0151(11) 0.0152(12) -0.0010(9) 0.0050(9) -0.0005(10)
C20 0.0190(13) 0.0204(12) 0.0154(12) -0.0033(10) 0.0039(10) -0.0003(10)
C21 0.0213(14) 0.0462(19) 0.0233(15) 0.0065(13) 0.0097(12) 0.0090(13)
C22 0.0320(17) 0.050(2) 0.0248(16) 0.0098(14) 0.0112(13) 0.0078(15)
C23 0.0329(17) 0.0371(17) 0.0223(15) 0.0033(13) 0.0006(12) 0.0074(14)
C24 0.0247(15) 0.0413(19) 0.0361(18) 0.0053(15) 0.0055(13) 0.0112(14)
C25 0.0228(14) 0.0334(16) 0.0292(16) 0.0033(13) 0.0107(12) 0.0045(12)
C26 0.0176(12) 0.0184(12) 0.0186(13) -0.0038(10) 0.0061(10) 0.0009(10)
C27 0.0224(14) 0.0266(14) 0.0209(14) 0.0031(11) 0.0057(11) 0.0011(11)
C28 0.0256(15) 0.048(2) 0.0180(14) -0.0049(13) 0.0005(12) 0.0033(14)
C29 0.0176(13) 0.0341(16) 0.0343(17) -0.0136(13) -0.0010(12) 0.0043(12)
C30 0.0245(15) 0.0216(14) 0.0407(18) -0.0066(13) 0.0025(13) -0.0047(12)
C31 0.0259(14) 0.0220(13) 0.0237(14) -0.0009(11) 0.0064(11) -0.0045(11)
C32 0.036(5) 0.020(3) 0.032(5) -0.006(3) 0.019(4) 0.004(2)
C33 0.028(3) 0.032(2) 0.028(3) -0.002(2) 0.0166(18) 0.0092(19)
C34 0.023(4) 0.029(2) 0.031(5) -0.001(3) 0.015(4) -0.002(3)
C32A 0.036(5) 0.020(3) 0.032(5) -0.006(3) 0.019(4) 0.004(2)
C33A 0.028(3) 0.032(2) 0.028(3) -0.002(2) 0.0166(18) 0.0092(19)
C34A 0.023(4) 0.029(2) 0.031(5) -0.001(3) 0.015(4) -0.002(3)
C35 0.023(3) 0.033(2) 0.036(2) 0.006(2) 0.021(2) 0.002(2)
C36 0.024(2) 0.035(2) 0.025(2) -0.0048(18) 0.0173(15) 0.0023(17)
C37 0.041(4) 0.0302(19) 0.051(3) -0.003(2) 0.035(3) 0.006(2)
C35A 0.023(3) 0.033(2) 0.036(2) 0.006(2) 0.021(2) 0.002(2)
C36A 0.024(2) 0.035(2) 0.025(2) -0.0048(18) 0.0173(15) 0.0023(17)
C37A 0.041(4) 0.0302(19) 0.051(3) -0.003(2) 0.035(3) 0.006(2)
B1 0.0266(17) 0.041(2) 0.0238(17) 0.0035(15) 0.0075(14) -0.0018(15)
F1 0.0306(11) 0.0577(14) 0.0437(12) 0.0062(10) 0.0085(9) -0.0103(10)
F2 0.0490(14) 0.0696(17) 0.0689(17) -0.0303(14) 0.0211(13) -0.0188(13)
F3 0.0472(14) 0.113(2) 0.0401(13) 0.0296(14) 0.0155(11) -0.0089(15)
F4 0.0549(16) 0.0612(16) 0.0680(18) 0.0058(13) 0.0029(13) 0.0228(13)
B2 0.0275(19) 0.050(2) 0.033(2) 0.0051(17) 0.0056(15) 0.0053(17)
F5 0.124(5) 0.073(3) 0.200(7) 0.039(4) 0.115(5) 0.045(3)
F6 0.046(2) 0.115(4) 0.092(3) 0.049(3) -0.008(2) -0.024(2)
F7 0.139(5) 0.129(4) 0.031(2) 0.009(2) 0.005(2) -0.045(4)
F5A 0.124(5) 0.073(3) 0.200(7) 0.039(4) 0.115(5) 0.045(3)
F6A 0.046(2) 0.115(4) 0.092(3) 0.049(3) -0.008(2) -0.024(2)
F7A 0.139(5) 0.129(4) 0.031(2) 0.009(2) 0.005(2) -0.045(4)
F8 0.0615(16) 0.0577(15) 0.0611(16) 0.0152(13) 0.0156(13) -0.0056(13)
C38 0.044(2) 0.057(3) 0.049(2) -0.002(2) 0.0148(18) -0.0006(19)
Cl1 0.0460(6) 0.0843(8) 0.0594(7) 0.0215(6) 0.0188(5) -0.0044(6)
Cl2 0.0856(10) 0.0648(8) 0.0695(8) -0.0031(6) -0.0326(7) 0.0053(7)

loop_
_atom_type_symbol
_atom_type_description
_atom_type_scat_dispersion_real
_atom_type_scat_dispersion_imag
_atom_type_scat_source
C C 0.0033 0.0016 'International Tables Vol C Tables 4.2.6.8 and 6.1.1.4'
H H 0.0000 0.0000 'International Tables Vol C Tables 4.2.6.8 and 6.1.1.4'
B B 0.0013 0.0007 'International Tables Vol C Tables 4.2.6.8 and 6.1.1.4'
N N 0.0061 0.0033 'International Tables Vol C Tables 4.2.6.8 and 6.1.1.4'
F F 0.0171 0.0103 'International Tables Vol C Tables 4.2.6.8 and 6.1.1.4'
P P 0.1023 0.0942 'International Tables Vol C Tables 4.2.6.8 and 6.1.1.4'
Pd Pd -0.9988 1.0072 'International Tables Vol C Tables 4.2.6.8 and 6.1.1.4'
Cl Cl 0.1484 0.1585 'International Tables Vol C Tables 4.2.6.8 and 6.1.1.4'

loop_
_geom_angle_atom_site_label_1
_geom_angle_atom_site_label_2
_geom_angle_atom_site_label_3
_geom_angle
C32A Pd1 N4 164.0(4)
C32 Pd1 N4 164.9(3)
C32A Pd1 C33A 38.6(3)
N4 Pd1 C33A 132.0(2)
C32 Pd1 C33 38.1(3)
N4 Pd1 C33 130.64(16)
C32 Pd1 C34 66.0(4)
N4 Pd1 C34 99.4(3)
C33 Pd1 C34 36.8(3)
C32A Pd1 C34A 67.2(5)
N4 Pd1 C34A 99.0(4)
C33A Pd1 C34A 36.9(4)
C32A Pd1 P1 91.3(3)
C32 Pd1 P1 93.9(3)
N4 Pd1 P1 100.88(6)
C33A Pd1 P1 126.8(2)
C33 Pd1 P1 123.73(15)
C34 Pd1 P1 159.6(3)
C34A Pd1 P1 156.9(4)
N2 Pd2 C37A 159.9(5)
N2 Pd2 C37 161.3(3)
N2 Pd2 C36A 123.4(2)
C37A Pd2 C36A 37.1(5)
N2 Pd2 C36 129.27(15)
C37 Pd2 C36 36.9(4)
N2 Pd2 C35 95.3(3)
C37 Pd2 C35 67.3(4)
C36 Pd2 C35 36.5(4)
N2 Pd2 C35A 91.8(5)
C37A Pd2 C35A 68.2(7)
C36A Pd2 C35A 36.4(5)
N2 Pd2 P2 98.50(6)
C37A Pd2 P2 101.3(5)
C37 Pd2 P2 98.6(3)
C36A Pd2 P2 132.5(2)
C36 Pd2 P2 130.95(14)
C35 Pd2 P2 165.9(3)
C35A Pd2 P2 168.9(5)
C13 P1 C7 100.60(12)
C13 P1 C1 100.65(13)
C7 P1 C1 107.28(12)
C13 P1 Pd1 111.52(9)
C7 P1 Pd1 113.84(9)
C1 P1 Pd1 120.43(9)
C26 P2 C20 106.27(12)
C26 P2 C19 103.21(12)
C20 P2 C19 104.00(12)
C26 P2 Pd2 112.22(9)
C20 P2 Pd2 116.16(9)
C19 P2 Pd2 113.79(9)
N2 N1 C13 110.6(2)
N2 N1 C16 120.3(2)
C13 N1 C16 127.0(2)
C15 N2 N1 105.9(2)
C15 N2 Pd2 126.08(19)
N1 N2 Pd2 127.99(17)
N4 N3 C19 111.3(2)
N4 N3 C16 120.1(2)
C19 N3 C16 126.6(2)
C17 N4 N3 105.4(2)
C17 N4 Pd1 128.99(18)
N3 N4 Pd1 125.57(16)
C2 C1 C6 119.6(3)
C2 C1 P1 120.0(2)
C6 C1 P1 120.5(2)
C3 C2 C1 119.7(3)
C3 C2 H2 120.2
C1 C2 H2 120.2
C4 C3 C2 120.2(3)
C4 C3 H3 119.9
C2 C3 H3 119.9
C3 C4 C5 120.4(3)
C3 C4 H4 119.8
C5 C4 H4 119.8
C4 C5 C6 119.8(3)
C4 C5 H5 120.1
C6 C5 H5 120.1
C5 C6 C1 120.2(3)
C5 C6 H6 119.9
C1 C6 H6 119.9
C8 C7 C12 119.5(3)
C8 C7 P1 122.5(2)
C12 C7 P1 118.0(2)
C9 C8 C7 119.9(3)
C9 C8 H8 120.0
C7 C8 H8 120.0
C8 C9 C10 120.2(3)
C8 C9 H9 119.9
C10 C9 H9 119.9
C11 C10 C9 120.2(3)
C11 C10 H10 119.9
C9 C10 H10 119.9
C10 C11 C12 120.0(3)
C10 C11 H11 120.0
C12 C11 H11 120.0
C11 C12 C7 120.1(3)
C11 C12 H12 119.9
C7 C12 H12 119.9
N1 C13 C14 107.2(2)
N1 C13 P1 120.5(2)
C14 C13 P1 132.3(2)
C13 C14 C15 105.1(2)
C13 C14 H14 127.4
C15 C14 H14 127.4
N2 C15 C14 111.1(2)
N2 C15 H15 124.4
C14 C15 H15 124.4
N3 C16 N1 109.8(2)
N3 C16 H16A 109.7
N1 C16 H16A 109.7
N3 C16 H16B 109.7
N1 C16 H16B 109.7
H16A C16 H16B 108.2
N4 C17 C18 111.2(2)
N4 C17 H17 124.4
C18 C17 H17 124.4
C19 C18 C17 105.5(2)
C19 C18 H18 127.3
C17 C18 H18 127.3
N3 C19 C18 106.5(2)
N3 C19 P2 121.36(19)
C18 C19 P2 132.0(2)
C25 C20 C21 118.9(3)
C25 C20 P2 118.7(2)
C21 C20 P2 122.3(2)
C22 C21 C20 120.3(3)
C22 C21 H21 119.8
C20 C21 H21 119.8
C21 C22 C23 120.2(3)
C21 C22 H22 119.9
C23 C22 H22 119.9
C24 C23 C22 119.7(3)
C24 C23 H23 120.2
C22 C23 H23 120.2
C23 C24 C25 120.3(3)
C23 C24 H24 119.9
C25 C24 H24 119.9
C24 C25 C20 120.6(3)
C24 C25 H25 119.7
C20 C25 H25 119.7
C31 C26 C27 119.3(3)
C31 C26 P2 122.1(2)
C27 C26 P2 118.4(2)
C28 C27 C26 119.9(3)
C28 C27 H27 120.1
C26 C27 H27 120.1
C29 C28 C27 120.3(3)
C29 C28 H28 119.9
C27 C28 H28 119.9
C30 C29 C28 120.0(3)
C30 C29 H29 120.0
C28 C29 H29 120.0
C29 C30 C31 120.7(3)
C29 C30 H30 119.7
C31 C30 H30 119.7
C30 C31 C26 119.7(3)
C30 C31 H31 120.1
C26 C31 H31 120.1
C33 C32 Pd1 72.2(4)
C33 C32 H32A 120.0
Pd1 C32 H32A 74.5
C33 C32 H32B 120.0
Pd1 C32 H32B 124.9
H32A C32 H32B 120.0
C34 C33 C32 116.7(8)
C34 C33 Pd1 74.3(4)
C32 C33 Pd1 69.7(4)
C34 C33 H33 121.6
C32 C33 H33 121.6
Pd1 C33 H33 126.1
C33 C34 Pd1 68.8(4)
C33 C34 H34A 120.0
Pd1 C34 H34A 74.9
C33 C34 H34B 120.0
Pd1 C34 H34B 128.4
H34A C34 H34B 120.0
C33A C32A Pd1 72.2(5)
C33A C32A H32C 120.0
Pd1 C32A H32C 73.4
C33A C32A H32D 120.0
Pd1 C32A H32D 126.2
H32C C32A H32D 120.0
C34A C33A C32A 118.3(11)
C34A C33A Pd1 74.4(6)
C32A C33A Pd1 69.1(5)
C34A C33A H33A 120.9
C32A C33A H33A 120.9
Pd1 C33A H33A 127.5
C33A C34A Pd1 68.7(5)
C33A C34A H34C 120.0
Pd1 C34A H34C 73.8
C33A C34A H34D 120.0
Pd1 C34A H34D 129.9
H34C C34A H34D 120.0
C36 C35 Pd2 70.9(4)
C36 C35 H35A 120.0
Pd2 C35 H35A 69.4
C36 C35 H35B 120.0
Pd2 C35 H35B 132.8
H35A C35 H35B 120.0
C37 C36 C35 123.1(14)
C37 C36 Pd2 70.1(4)
C35 C36 Pd2 72.6(5)
C37 C36 H36 118.5
C35 C36 H36 118.5
Pd2 C36 H36 132.2
C36 C37 Pd2 73.0(4)
C36 C37 H37A 120.0
Pd2 C37 H37A 68.7
C36 C37 H37B 120.0
Pd2 C37 H37B 131.0
H37A C37 H37B 120.0
C36A C35A Pd2 69.7(6)
C36A C35A H35C 120.0
Pd2 C35A H35C 69.8
C36A C35A H35D 120.0
Pd2 C35A H35D 133.8
H35C C35A H35D 120.0
C35A C36A C37A 126(2)
C35A C36A Pd2 73.9(7)
C37A C36A Pd2 70.8(7)
C35A C36A H36A 116.8
C37A C36A H36A 116.8
Pd2 C36A H36A 132.2
C36A C37A Pd2 72.1(6)
C36A C37A H37C 120.0
Pd2 C37A H37C 69.0
C36A C37A H37D 120.0
Pd2 C37A H37D 131.7
H37C C37A H37D 120.0
F2 B1 F3 109.6(3)
F2 B1 F4 109.1(3)
F3 B1 F4 108.9(3)
F2 B1 F1 110.1(3)
F3 B1 F1 109.6(3)
F4 B1 F1 109.5(3)
F6A B2 F5A 116.8(7)
F5 B2 F7 109.3(5)
F5 B2 F6 108.2(5)
F7 B2 F6 105.5(4)
F6A B2 F7A 111.2(6)
F5A B2 F7A 108.5(7)
F6A B2 F8 111.5(6)
F5 B2 F8 112.5(4)
F5A B2 F8 105.4(5)
F7 B2 F8 111.1(4)
F6 B2 F8 110.0(3)
F7A B2 F8 102.2(5)
Cl2 C38 Cl1 110.5(2)
Cl2 C38 H38A 109.6
Cl1 C38 H38A 109.6
Cl2 C38 H38B 109.6
Cl1 C38 H38B 109.6
H38A C38 H38B 108.1

loop_
_geom_bond_atom_site_label_1
_geom_bond_atom_site_label_2
_geom_bond_distance
Pd1 C32A 2.113(10)
Pd1 C32 2.124(8)
Pd1 N4 2.148(2)
Pd1 C33A 2.154(6)
Pd1 C33 2.157(5)
Pd1 C34 2.227(9)
Pd1 C34A 2.227(12)
Pd1 P1 2.2927(7)
Pd2 N2 2.086(2)
Pd2 C37A 2.130(13)
Pd2 C37 2.133(8)
Pd2 C36A 2.147(7)
Pd2 C36 2.170(4)
Pd2 C35 2.191(8)
Pd2 C35A 2.199(13)
Pd2 P2 2.3215(7)
P1 C13 1.811(3)
P1 C7 1.815(3)
P1 C1 1.819(3)
P2 C26 1.810(3)
P2 C20 1.815(3)
P2 C19 1.824(3)
N1 N2 1.358(3)
N1 C13 1.365(3)
N1 C16 1.452(3)
N2 C15 1.328(4)
N3 N4 1.365(3)
N3 C19 1.367(3)
N3 C16 1.444(3)
N4 C17 1.330(3)
C1 C2 1.392(4)
C1 C6 1.395(4)
C2 C3 1.392(4)
C2 H2 0.9500
C3 C4 1.379(5)
C3 H3 0.9500
C4 C5 1.383(5)
C4 H4 0.9500
C5 C6 1.385(4)
C5 H5 0.9500
C6 H6 0.9500
C7 C8 1.394(4)
C7 C12 1.395(4)
C8 C9 1.386(4)
C8 H8 0.9500
C9 C10 1.388(5)
C9 H9 0.9500
C10 C11 1.382(5)
C10 H10 0.9500
C11 C12 1.388(4)
C11 H11 0.9500
C12 H12 0.9500
C13 C14 1.375(4)
C14 C15 1.398(4)
C14 H14 0.9500
C15 H15 0.9500
C16 H16A 0.9900
C16 H16B 0.9900
C17 C18 1.405(4)
C17 H17 0.9500
C18 C19 1.379(4)
C18 H18 0.9500
C20 C25 1.390(4)
C20 C21 1.393(4)
C21 C22 1.386(4)
C21 H21 0.9500
C22 C23 1.387(5)
C22 H22 0.9500
C23 C24 1.379(5)
C23 H23 0.9500
C24 C25 1.386(4)
C24 H24 0.9500
C25 H25 0.9500
C26 C31 1.394(4)
C26 C27 1.397(4)
C27 C28 1.388(4)
C27 H27 0.9500
C28 C29 1.385(5)
C28 H28 0.9500
C29 C30 1.369(5)
C29 H29 0.9500
C30 C31 1.393(4)
C30 H30 0.9500
C31 H31 0.9500
C32 C33 1.398(9)
C32 H32A 0.9500
C32 H32B 0.9500
C33 C34 1.387(11)
C33 H33 0.9500
C34 H34A 0.9500
C34 H34B 0.9500
C32A C33A 1.412(11)
C32A H32C 0.9500
C32A H32D 0.9500
C33A C34A 1.388(13)
C33A H33A 0.9500
C34A H34C 0.9500
C34A H34D 0.9500
C35 C36 1.366(14)
C35 H35A 0.9500
C35 H35B 0.9500
C36 C37 1.362(15)
C36 H36 0.9500
C37 H37A 0.9500
C37 H37B 0.9500
C35A C36A 1.359(17)
C35A H35C 0.9500
C35A H35D 0.9500
C36A C37A 1.361(17)
C36A H36A 0.9500
C37A H37C 0.9500
C37A H37D 0.9500
B1 F2 1.377(5)
B1 F3 1.379(4)
B1 F4 1.380(5)
B1 F1 1.385(4)
B2 F6A 1.301(8)
B2 F5 1.347(6)
B2 F5A 1.348(9)
B2 F7 1.364(5)
B2 F6 1.366(5)
B2 F7A 1.376(9)
B2 F8 1.385(5)
C38 Cl2 1.750(4)
C38 Cl1 1.755(4)
C38 H38A 0.9900
C38 H38B 0.9900
